data_4030443
loop_
_publ_author_name
'Lutar, K.'
'Leban, I.'
'Ogrin, T.'
'Zemva, B.'

_publ_section_title
;
 XeF2.CrF4 and (XeF5+CrF5-)4.XeF4: Syntheses, crystal structures and some
 properties
;
_journal_name_full 'European Journal of Solid State and Inorganic Chemistry'
_journal_page_first 713
_journal_page_last 727
_journal_volume 29
_journal_year 1992
_chemical_formula_sum 'Cr F6 Xe'
_chemical_formula_weight 297.29
_space_group_IT_number 14
_symmetry_cell_setting monoclinic
_symmetry_Int_Tables_number 14
_symmetry_space_group_name_Hall '-P 2yn'
_symmetry_space_group_name_H-M 'P 1 21/n 1'
_cell_angle_alpha 90
_cell_angle_beta 91.25(2)
_cell_angle_gamma 90
_cell_formula_units_Z 4
_cell_length_a 7.666(2)
_cell_length_b 7.268(5)
_cell_length_c 9.901(3)
_cell_volume 551.5(4)
_diffrn_ambient_temperature 293
_diffrn_radiation_probe x-ray
_diffrn_radiation_type MoK\a
_diffrn_radiation_wavelength 0.71069
_exptl_absorpt_coefficient_mu 8.144
_exptl_crystal_density_diffrn 3.581
_exptl_crystal_F_000 528
_refine_ls_number_reflns 741
_refine_ls_R_factor_gt 0.068
_refine_ls_wR_factor_gt 0.076
_cod_data_source_file EJSSIC-1992-29-713-727-1.cif
_cod_data_source_block XeCrF6
_cod_original_sg_symbol_H-M 'P 21/n'
_cod_database_code 4030443

loop_
_symmetry_equiv_pos_site_id
_symmetry_equiv_pos_as_xyz
1 x,y,z
2 1/2-x,1/2+y,1/2-z
3 -x,-y,-z
4 1/2+x,1/2-y,1/2+z

loop_
_atom_site_label
_atom_site_type_symbol
_atom_site_thermal_displace_type
_atom_site_fract_x
_atom_site_fract_y
_atom_site_fract_z
_atom_site_occupancy
_atom_site_U_iso_or_equiv
Xe Xe Uiso 0.7715(2) 0.1559(2) 0.38360(10) 1.000 0.0310
Cr Cr Uiso 0.7480(5) 0.0859(4) 0.7573(3) 1.000 0.0240
F1 F Uiso 0.8723(19) 0.1308(18) 0.5852(14) 1.000 0.0390
F2 F Uiso 0.693(2) 0.168(2) 0.1974(19) 1.000 0.0620
F3 F Uiso 0.7290(19) -0.1634(15) 0.6983(13) 1.000 0.0340
F4 F Uiso 0.5650(17) 0.1373(18) 0.6564(16) 1.000 0.0400
F5 F Uiso 0.9609(19) 0.0485(19) 0.8109(15) 1.000 0.0400
F6 F Uiso 0.642(2) 0.047(2) 0.9048(14) 1.000 0.0440

loop_
_atom_type_symbol
_atom_type_description
_atom_type_scat_dispersion_real
_atom_type_scat_dispersion_imag
_atom_type_scat_source
Cr Cr 0.3209 0.6236 ' International Tables Vol C Tables 4.2.6.8 and 6.1.1.4'
F F 0.0171 0.0103 ' International Tables Vol C Tables 4.2.6.8 and 6.1.1.4'
Xe Xe -0.4205 1.9578 ' International Tables Vol C Tables 4.2.6.8 and 6.1.1.4'

loop_
_geom_angle_atom_site_label_1
_geom_angle_atom_site_label_2
_geom_angle_atom_site_label_3
_geom_angle
_geom_angle_site_symmetry_1
_geom_angle_site_symmetry_3
_geom_angle_publ_flag
F1 Xe F2 176.1(6) . . yes
F1 Cr F3 85.9(6) . . yes
F1 Cr F4 82.5(7) . . yes
F1 Cr F5 79.8(7) . . yes
F1 Cr F6 179.8(10) . . yes
F1 Cr F3 89.8(6) . 2_656 yes
F3 Cr F4 88.5(6) . . yes
F3 Cr F5 90.6(6) . . yes
F3 Cr F6 94.0(6) . . yes
F3 Cr F3 175.6(6) . 2_656 yes
F4 Cr F5 162.3(7) . . yes
F4 Cr F6 97.7(7) . . yes
F3 Cr F4 89.8(6) 2_656 . yes
F5 Cr F6 100.1(7) . . yes
F3 Cr F5 89.9(7) 2_656 . yes
F3 Cr F6 90.3(6) 2_656 . yes
Xe F1 Cr 130.0(7) . . yes
Cr F3 Cr 147.3(8) . 2_646 yes

loop_
_geom_bond_atom_site_label_1
_geom_bond_atom_site_label_2
_geom_bond_distance
_geom_bond_site_symmetry_2
_geom_bond_publ_flag
Xe F1 2.132(14) . yes
Xe F2 1.929(19) . yes
Cr F1 1.997(14) . yes
Cr F3 1.908(12) . yes
Cr F4 1.745(14) . yes
Cr F5 1.727(15) . yes
Cr F6 1.710(15) . yes
Cr F3 1.882(12) 2_656 yes

loop_
_geom_torsion_atom_site_label_1
_geom_torsion_atom_site_label_2
_geom_torsion_atom_site_label_3
_geom_torsion_atom_site_label_4
_geom_torsion
_geom_torsion_site_symmetry_1
_geom_torsion_site_symmetry_3
_geom_torsion_site_symmetry_4
_geom_torsion_publ_flag
F3 Cr F1 Xe 76.1(9) . . . no
F4 Cr F1 Xe -12.8(9) . . . no
F5 Cr F1 Xe 167.5(10) . . . no
F3 Cr F1 Xe -102.7(9) 2_656 . . no
F1 Cr F3 Cr 133.9(16) . . 2_646 no
F4 Cr F3 Cr -143.5(16) . . 2_646 no
F5 Cr F3 Cr 54.2(16) . . 2_646 no
F6 Cr F3 Cr -45.9(16) . . 2_646 no
F1 Cr F3 Cr 45.4(16) . 2_656 2_656 no
F4 Cr F3 Cr -37.1(16) . 2_656 2_656 no
F5 Cr F3 Cr 125.2(16) . 2_656 2_656 no
F6 Cr F3 Cr -134.8(16) . 2_656 2_656 no
